data_7059214
loop_
_publ_author_name
'Chen, Huan-Huan'
'Wu, Dong-Fang'
'Duan, Yao-Yao'
'Li, Ling'
'Wang, Yun-Juan'
'Zhang, Xue-Mei'
'Cui, Jian-Zhong'
'Gao, Hong-Ling'

_publ_section_title
;
 The near-infrared luminescence and magnetism of dinuclear complexes with
 different local symmetries constructed from a \b-diketonate co-ligand and
 bis-Schiff base ligand
;
_journal_issue 6
_journal_name_full 'New Journal of Chemistry'
_journal_page_first 2561
_journal_page_last 2570
_journal_paper_doi 10.1039/C9NJ05571A
_journal_volume 44
_journal_year 2020
_chemical_formula_moiety 'C80 H68 Dy2 N2 O13'
_chemical_formula_sum 'C80 H68 Dy2 N2 O13'
_chemical_formula_weight 1590.36
_space_group_crystal_system triclinic
_space_group_IT_number 2
_space_group_name_Hall '-P 1'
_space_group_name_H-M_alt 'P -1'
_atom_sites_solution_hydrogens mixed
_atom_sites_solution_primary direct
_audit_creation_date 2019-04-18
_audit_creation_method
;
Olex2 1.2
(compiled 2018.05.29 svn.r3508 for OlexSys, GUI svn.r5506)
;
_audit_update_record
;
2020-01-06 deposited with the CCDC.	2020-01-16 downloaded from the CCDC.
;
_cell_angle_alpha 80.69(3)
_cell_angle_beta 83.18(3)
_cell_angle_gamma 68.42(3)
_cell_formula_units_Z 2
_cell_length_a 13.547(3)
_cell_length_b 13.789(3)
_cell_length_c 19.612(4)
_cell_measurement_reflns_used 9919
_cell_measurement_temperature 113(2)
_cell_measurement_theta_max 27.8664
_cell_measurement_theta_min 1.0543
_cell_volume 3354.8(14)
_computing_cell_refinement crystalclear
_computing_data_collection crystalclear
_computing_data_reduction crystalclear
_computing_molecular_graphics 'Olex2 (Dolomanov et al., 2009)'
_computing_publication_material 'Olex2 (Dolomanov et al., 2009)'
_computing_structure_refinement 'ShelXL (Sheldrick, 2015)'
_computing_structure_solution 'ShelXS (Sheldrick, 2008)'
_diffrn_ambient_temperature 113.15
_diffrn_measured_fraction_theta_full 0.996
_diffrn_measured_fraction_theta_max 0.990
_diffrn_measurement_device_type 'Rigaku Saturn 70 CCD'
_diffrn_measurement_method '\w scans'
_diffrn_radiation_monochromator confocal
_diffrn_radiation_type MoK\a
_diffrn_radiation_wavelength 0.71073
_diffrn_reflns_av_R_equivalents 0.0524
_diffrn_reflns_av_unetI/netI 0.0751
_diffrn_reflns_Laue_measured_fraction_full 0.996
_diffrn_reflns_Laue_measured_fraction_max 0.990
_diffrn_reflns_limit_h_max 17
_diffrn_reflns_limit_h_min -17
_diffrn_reflns_limit_k_max 18
_diffrn_reflns_limit_k_min -18
_diffrn_reflns_limit_l_max 25
_diffrn_reflns_limit_l_min -25
_diffrn_reflns_number 39047
_diffrn_reflns_point_group_measured_fraction_full 0.996
_diffrn_reflns_point_group_measured_fraction_max 0.990
_diffrn_reflns_theta_full 25.242
_diffrn_reflns_theta_max 27.768
_diffrn_reflns_theta_min 1.801
_diffrn_standards_decay_% 0
_diffrn_standards_interval_count 0
_diffrn_standards_interval_time 0
_diffrn_standards_number 0
_exptl_absorpt_coefficient_mu 2.279
_exptl_absorpt_correction_T_max 1.0000
_exptl_absorpt_correction_T_min 0.6652
_exptl_absorpt_correction_type multi-scan
_exptl_absorpt_process_details crystalclear
_exptl_crystal_colour yellow
_exptl_crystal_colour_primary yellow
_exptl_crystal_density_diffrn 1.574
_exptl_crystal_description Prism
_exptl_crystal_F_000 1596
_exptl_crystal_size_max 0.2
_exptl_crystal_size_mid 0.18
_exptl_crystal_size_min 0.12
_refine_diff_density_max 2.028
_refine_diff_density_min -1.882
_refine_diff_density_rms 0.123
_refine_ls_extinction_method none
_refine_ls_goodness_of_fit_ref 1.013
_refine_ls_hydrogen_treatment mixed
_refine_ls_matrix_type full
_refine_ls_number_parameters 924
_refine_ls_number_reflns 15684
_refine_ls_number_restraints 52
_refine_ls_restrained_S_all 1.013
_refine_ls_R_factor_all 0.0570
_refine_ls_R_factor_gt 0.0407
_refine_ls_shift/su_max 0.003
_refine_ls_shift/su_mean 0.000
_refine_ls_structure_factor_coef Fsqd
_refine_ls_weighting_details 'w=1/[\s^2^(Fo^2^)+(0.0302P)^2^] where P=(Fo^2^+2Fc^2^)/3'
_refine_ls_weighting_scheme calc
_refine_ls_wR_factor_gt 0.0790
_refine_ls_wR_factor_ref 0.0857
_reflns_Friedel_coverage 0.000
_reflns_number_gt 12204
_reflns_number_total 15684
_reflns_threshold_expression 'I > 2\s(I)'
_cod_data_source_file c9nj05571a2.cif
_cod_data_source_block Dy
_cod_depositor_comments
;Adding full bibliography for 7059214--7059218.cif.

 Adding full bibliography for 7059214--7059218.cif.
;
_cod_original_cell_volume 3354.7(14)
_cod_database_code 7059214
_shelx_shelxl_version_number 2018/3
_shelx_space_group_comment
;
The symmetry employed for this shelxl refinement is uniquely defined
by the following loop, which should always be used as a source of
symmetry information in preference to the above space-group names.
They are only intended as comments.
;
_shelx_estimated_absorpt_t_max 0.772
_shelx_estimated_absorpt_t_min 0.659
_olex2_refinement_description
;
1. Fixed Uiso
 At 1.2 times of:
  All C(H) groups, All C(H,H) groups
 At 1.5 times of:
  All C(H,H,H) groups, All O(H,H) groups
2. Restrained distances
 C80-O13 = C80A-O13
 1.45 with sigma of 0.01
 N1-C9 = N1-C9A = N2-C10 = N2-C10A
 1.5 with sigma of 0.01
 C9-C10 = C9-C11 = C9A-C10A = C9A-C11A
 1.54 with sigma of 0.01
 O13-H13
 0.87 with sigma of 0.01
 O13-H13A
 0.87 with sigma of 0.01
 C80-H13
 1.908787 with sigma of 0.02
 Dy2-H13
 2.939632 with sigma of 0.02
 C80A-H13A
 1.908718 with sigma of 0.02
 Dy2-H13A
 2.913791 with sigma of 0.02
3. Uiso/Uaniso restraints and constraints
Uanis(C10) \\sim Ueq, Uanis(C10A) \\sim Ueq, Uanis(C80) \\sim Ueq, Uanis(C80A)
\\sim Ueq, Uanis(C9) \\sim Ueq, Uanis(C9A) \\sim Ueq: with sigma of 0.01 and
sigma for terminal atoms of 0.02
4. Others
 Sof(C9A)=Sof(H9A)=Sof(C10A)=Sof(H10C)=Sof(H10D)=Sof(C11A)=Sof(H11D)=Sof(H11E)=
 Sof(H11F)=1-FVAR(1)
 Sof(C9)=Sof(H9)=Sof(C10)=Sof(H10A)=Sof(H10B)=Sof(C11)=Sof(H11A)=Sof(H11B)=
 Sof(H11C)=FVAR(1)
 Sof(H13A)=Sof(C80A)=Sof(H80D)=Sof(H80E)=Sof(H80F)=1-FVAR(2)
 Sof(H13)=Sof(C80)=Sof(H80A)=Sof(H80B)=Sof(H80C)=FVAR(2)
5.a Ternary CH refined with riding coordinates:
 C9(H9), C9A(H9A)
5.b Secondary CH2 refined with riding coordinates:
 C10(H10A,H10B), C10A(H10C,H10D)
5.c Aromatic/amide H refined with riding coordinates:
 C3(H3), C4(H4), C5(H5), C8(H8), C12(H12), C14(H14), C15(H15), C16(H16),
 C20(H20), C21(H21), C22(H22), C23(H23), C24(H24), C27(H27), C30(H30), C31(H31),
  C32(H32), C33(H33), C34(H34), C35(H35), C36(H36), C37(H37), C38(H38),
 C39(H39), C42(H42), C45(H45), C46(H46), C47(H47), C48(H48), C49(H49), C50(H50),
  C51(H51), C52(H52), C53(H53), C54(H54), C57(H57), C60(H60), C61(H61),
 C62(H62), C63(H63), C64(H64), C65(H65), C66(H66), C67(H67), C68(H68), C69(H69),
  C72(H72), C75(H75), C76(H76), C77(H77), C78(H78), C79(H79)
5.d Idealised Me refined as rotating group:
 C1(H1A,H1B,H1C), C19(H19A,H19B,H19C), C80(H80A,H80B,H80C), C11(H11A,H11B,
 H11C), C11A(H11D,H11E,H11F), C80A(H80D,H80E,H80F)
;
_olex2_submission_special_instructions 'No special instructions were received'

loop_
_space_group_symop_operation_xyz
'x, y, z'
'-x, -y, -z'

loop_
_atom_site_label
_atom_site_type_symbol
_atom_site_fract_x
_atom_site_fract_y
_atom_site_fract_z
_atom_site_U_iso_or_equiv
_atom_site_adp_type
_atom_site_occupancy
_atom_site_site_symmetry_order
_atom_site_calc_flag
_atom_site_refinement_flags_posn
_atom_site_refinement_flags_adp
_atom_site_refinement_flags_occupancy
_atom_site_disorder_assembly
_atom_site_disorder_group
Dy1 Dy 0.45148(2) 1.00046(2) 0.78322(2) 0.02023(5) Uani 1 1 d . . . . .
Dy2 Dy 0.62618(2) 0.74261(2) 0.70781(2) 0.02373(5) Uani 1 1 d D . . . .
O1 O 0.5830(2) 0.8817(2) 0.56849(14) 0.0349(7) Uani 1 1 d . . . . .
O2 O 0.57092(18) 0.93013(18) 0.69247(12) 0.0237(5) Uani 1 1 d . . . . .
O3 O 0.53425(18) 0.82096(17) 0.80582(12) 0.0228(5) Uani 1 1 d . . . . .
O4 O 0.5277(2) 0.63838(19) 0.80215(14) 0.0312(6) Uani 1 1 d . . . . .
O5 O 0.32856(18) 0.98302(18) 0.71638(13) 0.0257(6) Uani 1 1 d . . . . .
O6 O 0.39687(19) 1.15202(18) 0.70174(13) 0.0272(6) Uani 1 1 d . . . . .
O7 O 0.3407(2) 1.13893(18) 0.84252(13) 0.0296(6) Uani 1 1 d . . . . .
O8 O 0.34082(19) 0.93796(18) 0.86598(13) 0.0284(6) Uani 1 1 d . . . . .
O9 O 0.75370(19) 0.7631(2) 0.76808(13) 0.0302(6) Uani 1 1 d . . . . .
O10 O 0.73670(19) 0.5777(2) 0.75210(14) 0.0322(6) Uani 1 1 d . . . . .
O11 O 0.76831(19) 0.72582(19) 0.62823(13) 0.0273(6) Uani 1 1 d . . . . .
O12 O 0.61740(19) 0.62788(19) 0.63812(13) 0.0292(6) Uani 1 1 d . . . . .
O13 O 0.44174(19) 0.79343(19) 0.68041(15) 0.0324(6) Uani 1 1 d D . . . .
H13 H 0.400(2) 0.857(3) 0.687(6) 0.049 Uiso 0.47(4) 1 d DR . P A 1
H13A H 0.400(2) 0.852(4) 0.696(4) 0.049 Uiso 0.53(4) 1 d DR . P A 2
N1 N 0.5942(2) 1.0766(2) 0.77372(16) 0.0302(7) Uani 1 1 d D . . . .
N2 N 0.5532(2) 0.9653(2) 0.88764(16) 0.0283(7) Uani 1 1 d D . . . .
C1 C 0.5934(3) 0.8475(3) 0.5019(2) 0.0415(11) Uani 1 1 d . . . . .
H1A H 0.559677 0.907996 0.467927 0.062 Uiso 1 1 calc GR . . . .
H1B H 0.558589 0.795848 0.504484 0.062 Uiso 1 1 calc GR . . . .
H1C H 0.668923 0.815175 0.487706 0.062 Uiso 1 1 calc GR . . . .
C2 C 0.6332(3) 0.9492(3) 0.57510(19) 0.0289(9) Uani 1 1 d . . . . .
C3 C 0.6911(3) 0.9877(3) 0.5234(2) 0.0385(10) Uani 1 1 d . . . . .
H3 H 0.697909 0.968907 0.478127 0.046 Uiso 1 1 calc R . . . .
C4 C 0.7404(3) 1.0548(3) 0.5372(2) 0.0437(12) Uani 1 1 d . . . . .
H4 H 0.781556 1.080719 0.501530 0.052 Uiso 1 1 calc R . . . .
C5 C 0.7294(3) 1.0828(3) 0.6019(2) 0.0381(10) Uani 1 1 d . . . . .
H5 H 0.763746 1.127924 0.610966 0.046 Uiso 1 1 calc R . . . .
C6 C 0.6678(3) 1.0460(3) 0.6558(2) 0.0290(9) Uani 1 1 d . . . . .
C7 C 0.6215(3) 0.9763(3) 0.64318(19) 0.0250(8) Uani 1 1 d . . . . .
C8 C 0.6610(3) 1.0819(3) 0.7223(2) 0.0394(10) Uani 1 1 d . . . . .
H8 H 0.711138 1.112514 0.728551 0.047 Uiso 1 1 calc R . . . .
C12 C 0.5820(3) 0.8825(3) 0.9319(2) 0.0363(10) Uani 1 1 d . . . . .
H12 H 0.615847 0.885418 0.970897 0.044 Uiso 1 1 calc R . . . .
C13 C 0.5672(3) 0.7845(3) 0.9275(2) 0.0309(9) Uani 1 1 d . . . . .
C14 C 0.5822(4) 0.7111(3) 0.9869(2) 0.0439(11) Uani 1 1 d . . . . .
H14 H 0.596818 0.728740 1.028486 0.053 Uiso 1 1 calc R . . . .
C15 C 0.5763(4) 0.6133(3) 0.9864(2) 0.0438(11) Uani 1 1 d . . . . .
H15 H 0.584132 0.565522 1.027824 0.053 Uiso 1 1 calc R . . . .
C16 C 0.5587(3) 0.5847(3) 0.9253(2) 0.0350(10) Uani 1 1 d . . . . .
H16 H 0.556605 0.516845 0.924493 0.042 Uiso 1 1 calc R . . . .
C17 C 0.5446(3) 0.6559(3) 0.8661(2) 0.0292(9) Uani 1 1 d . . . . .
C18 C 0.5470(3) 0.7580(3) 0.86599(19) 0.0237(8) Uani 1 1 d . . . . .
C19 C 0.5268(4) 0.5368(3) 0.7967(2) 0.0517(13) Uani 1 1 d . . . . .
H19A H 0.517486 0.532679 0.748568 0.078 Uiso 1 1 calc GR . . . .
H19B H 0.468035 0.524913 0.826649 0.078 Uiso 1 1 calc GR . . . .
H19C H 0.594351 0.483079 0.811039 0.078 Uiso 1 1 calc GR . . . .
C20 C 0.1511(3) 0.9276(3) 0.7101(2) 0.0324(9) Uani 1 1 d . . . . .
H20 H 0.196265 0.891753 0.746711 0.039 Uiso 1 1 calc R . . . .
C21 C 0.0708(3) 0.8939(3) 0.6980(2) 0.0428(11) Uani 1 1 d . . . . .
H21 H 0.060801 0.835411 0.726841 0.051 Uiso 1 1 calc R . . . .
C22 C 0.0056(3) 0.9444(3) 0.6449(2) 0.0448(11) Uani 1 1 d . . . . .
H22 H -0.049766 0.921476 0.637309 0.054 Uiso 1 1 calc R . . . .
C23 C 0.0208(3) 1.0288(3) 0.6025(2) 0.0403(11) Uani 1 1 d . . . . .
H23 H -0.023365 1.063180 0.565106 0.048 Uiso 1 1 calc R . . . .
C24 C 0.1002(3) 1.0629(3) 0.6144(2) 0.0312(9) Uani 1 1 d . . . . .
H24 H 0.110244 1.120903 0.585100 0.037 Uiso 1 1 calc R . . . .
C25 C 0.1657(3) 1.0135(3) 0.66880(19) 0.0246(8) Uani 1 1 d . . . . .
C26 C 0.2484(3) 1.0522(3) 0.68579(18) 0.0241(8) Uani 1 1 d . . . . .
C27 C 0.2313(3) 1.1585(3) 0.67146(19) 0.0269(8) Uani 1 1 d . . . . .
H27 H 0.167050 1.203376 0.651293 0.032 Uiso 1 1 calc R . . . .
C28 C 0.3031(3) 1.2044(3) 0.68491(18) 0.0245(8) Uani 1 1 d . . . . .
C29 C 0.2686(3) 1.3217(3) 0.68057(18) 0.0256(8) Uani 1 1 d . . . . .
C30 C 0.1631(3) 1.3895(3) 0.67288(19) 0.0330(9) Uani 1 1 d . . . . .
H30 H 0.110834 1.361511 0.666771 0.040 Uiso 1 1 calc R . . . .
C31 C 0.1335(4) 1.4970(3) 0.6740(2) 0.0398(10) Uani 1 1 d . . . . .
H31 H 0.061814 1.542007 0.667956 0.048 Uiso 1 1 calc R . . . .
C32 C 0.2080(4) 1.5379(3) 0.6839(2) 0.0446(11) Uani 1 1 d . . . . .
H32 H 0.187609 1.611290 0.685211 0.054 Uiso 1 1 calc R . . . .
C33 C 0.3118(4) 1.4735(3) 0.6919(2) 0.0452(11) Uani 1 1 d . . . . .
H33 H 0.362946 1.502681 0.698518 0.054 Uiso 1 1 calc R . . . .
C34 C 0.3432(3) 1.3652(3) 0.6903(2) 0.0359(10) Uani 1 1 d . . . . .
H34 H 0.415308 1.321211 0.695807 0.043 Uiso 1 1 calc R . . . .
C35 C 0.2485(3) 1.3424(3) 0.87004(19) 0.0304(9) Uani 1 1 d . . . . .
H35 H 0.288464 1.327447 0.827351 0.036 Uiso 1 1 calc R . . . .
C36 C 0.2130(3) 1.4438(3) 0.8869(2) 0.0341(10) Uani 1 1 d . . . . .
H36 H 0.227453 1.497885 0.855641 0.041 Uiso 1 1 calc R . . . .
C37 C 0.1565(3) 1.4661(3) 0.9491(2) 0.0397(11) Uani 1 1 d . . . . .
H37 H 0.132838 1.535531 0.960983 0.048 Uiso 1 1 calc R . . . .
C38 C 0.1345(3) 1.3888(3) 0.9938(2) 0.0454(12) Uani 1 1 d . . . . .
H38 H 0.095958 1.404298 1.036825 0.055 Uiso 1 1 calc R . . . .
C39 C 0.1684(3) 1.2875(3) 0.9763(2) 0.0376(10) Uani 1 1 d . . . . .
H39 H 0.151543 1.234337 1.007154 0.045 Uiso 1 1 calc R . . . .
C40 C 0.2272(3) 1.2625(3) 0.91379(18) 0.0251(8) Uani 1 1 d . . . . .
C41 C 0.2715(3) 1.1532(3) 0.89400(19) 0.0263(8) Uani 1 1 d . . . . .
C42 C 0.2386(3) 1.0740(3) 0.93062(19) 0.0286(9) Uani 1 1 d . . . . .
H42 H 0.188228 1.091352 0.968883 0.034 Uiso 1 1 calc R . . . .
C43 C 0.2744(3) 0.9709(3) 0.91513(18) 0.0237(8) Uani 1 1 d . . . . .
C44 C 0.2356(3) 0.8917(3) 0.96070(18) 0.0260(8) Uani 1 1 d . . . . .
C45 C 0.2900(3) 0.7866(3) 0.9562(2) 0.0409(11) Uani 1 1 d . . . . .
H45 H 0.349246 0.766232 0.923627 0.049 Uiso 1 1 calc R . . . .
C46 C 0.2599(4) 0.7097(3) 0.9984(3) 0.0478(12) Uani 1 1 d . . . . .
H46 H 0.298541 0.637408 0.994653 0.057 Uiso 1 1 calc R . . . .
C47 C 0.1737(4) 0.7387(4) 1.0457(2) 0.0540(13) Uani 1 1 d . . . . .
H47 H 0.153613 0.686622 1.075558 0.065 Uiso 1 1 calc R . . . .
C48 C 0.1171(4) 0.8434(4) 1.0494(2) 0.0556(14) Uani 1 1 d . . . . .
H48 H 0.056337 0.863673 1.080853 0.067 Uiso 1 1 calc R . . . .
C49 C 0.1476(4) 0.9193(4) 1.0077(2) 0.0448(11) Uani 1 1 d . . . . .
H49 H 0.108099 0.991502 1.011179 0.054 Uiso 1 1 calc R . . . .
C50 C 0.8563(3) 0.8654(4) 0.8238(3) 0.0532(14) Uani 1 1 d . . . . .
H50 H 0.787291 0.902956 0.807706 0.064 Uiso 1 1 calc R . . . .
C51 C 0.9079(4) 0.9178(4) 0.8513(3) 0.0650(16) Uani 1 1 d . . . . .
H51 H 0.874050 0.990974 0.854042 0.078 Uiso 1 1 calc R . . . .
C52 C 1.0075(4) 0.8660(5) 0.8747(3) 0.0616(15) Uani 1 1 d . . . . .
H52 H 1.042623 0.902895 0.893547 0.074 Uiso 1 1 calc R . . . .
C53 C 1.0560(4) 0.7605(4) 0.8708(3) 0.0589(15) Uani 1 1 d . . . . .
H53 H 1.125059 0.723793 0.887087 0.071 Uiso 1 1 calc R . . . .
C54 C 1.0045(3) 0.7073(4) 0.8432(2) 0.0457(12) Uani 1 1 d . . . . .
H54 H 1.038708 0.634160 0.840613 0.055 Uiso 1 1 calc R . . . .
C55 C 0.9031(3) 0.7593(3) 0.81923(19) 0.0306(9) Uani 1 1 d . . . . .
C56 C 0.8427(3) 0.7044(3) 0.79058(19) 0.0278(9) Uani 1 1 d . . . . .
C57 C 0.8856(3) 0.5953(3) 0.7912(2) 0.0332(9) Uani 1 1 d . . . . .
H57 H 0.955606 0.558732 0.805860 0.040 Uiso 1 1 calc R . . . .
C58 C 0.8305(3) 0.5369(3) 0.77121(19) 0.0277(8) Uani 1 1 d . . . . .
C59 C 0.8817(3) 0.4208(3) 0.77245(19) 0.0279(8) Uani 1 1 d . . . . .
C60 C 0.9753(3) 0.3591(3) 0.8045(2) 0.0356(10) Uani 1 1 d . . . . .
H60 H 1.009604 0.391162 0.828510 0.043 Uiso 1 1 calc R . . . .
C61 C 1.0188(3) 0.2517(3) 0.8018(2) 0.0431(11) Uani 1 1 d . . . . .
H61 H 1.082817 0.210984 0.823637 0.052 Uiso 1 1 calc R . . . .
C62 C 0.9701(3) 0.2033(3) 0.7676(2) 0.0434(12) Uani 1 1 d . . . . .
H62 H 1.000205 0.129606 0.765851 0.052 Uiso 1 1 calc R . . . .
C63 C 0.8778(4) 0.2626(3) 0.7362(2) 0.0453(11) Uani 1 1 d . . . . .
H63 H 0.843817 0.229801 0.712606 0.054 Uiso 1 1 calc R . . . .
C64 C 0.8337(3) 0.3703(3) 0.7385(2) 0.0378(10) Uani 1 1 d . . . . .
H64 H 0.769716 0.410248 0.716465 0.045 Uiso 1 1 calc R . . . .
C65 C 0.9602(3) 0.7338(3) 0.5714(2) 0.0377(10) Uani 1 1 d . . . . .
H65 H 0.931905 0.762099 0.613552 0.045 Uiso 1 1 calc R . . . .
C66 C 1.0536(3) 0.7456(3) 0.5387(2) 0.0451(11) Uani 1 1 d . . . . .
H66 H 1.089480 0.780075 0.559317 0.054 Uiso 1 1 calc R . . . .
C67 C 1.0932(3) 0.7072(3) 0.4767(2) 0.0425(11) Uani 1 1 d . . . . .
H67 H 1.156210 0.715484 0.454233 0.051 Uiso 1 1 calc R . . . .
C68 C 1.0414(3) 0.6564(3) 0.4470(2) 0.0405(11) Uani 1 1 d . . . . .
H68 H 1.068259 0.630866 0.403840 0.049 Uiso 1 1 calc R . . . .
C69 C 0.9500(3) 0.6426(3) 0.4803(2) 0.0347(9) Uani 1 1 d . . . . .
H69 H 0.915427 0.606411 0.460163 0.042 Uiso 1 1 calc R . . . .
C70 C 0.9088(3) 0.6815(3) 0.54297(19) 0.0262(8) Uani 1 1 d . . . . .
C71 C 0.8103(3) 0.6689(3) 0.58098(19) 0.0255(8) Uani 1 1 d . . . . .
C72 C 0.7715(3) 0.5966(3) 0.56176(19) 0.0284(9) Uani 1 1 d . . . . .
H72 H 0.810805 0.556338 0.526050 0.034 Uiso 1 1 calc R . . . .
C73 C 0.6801(3) 0.5796(3) 0.59087(19) 0.0263(8) Uani 1 1 d . . . . .
C74 C 0.6519(3) 0.4961(3) 0.56611(19) 0.0255(8) Uani 1 1 d . . . . .
C75 C 0.6635(3) 0.4832(3) 0.4969(2) 0.0337(9) Uani 1 1 d . . . . .
H75 H 0.690226 0.527437 0.463770 0.040 Uiso 1 1 calc R . . . .
C76 C 0.6364(3) 0.4061(3) 0.4757(2) 0.0389(10) Uani 1 1 d . . . . .
H76 H 0.642070 0.399268 0.427824 0.047 Uiso 1 1 calc R . . . .
C77 C 0.6013(3) 0.3393(3) 0.5230(2) 0.0388(10) Uani 1 1 d . . . . .
H77 H 0.584696 0.285264 0.508065 0.047 Uiso 1 1 calc R . . . .
C78 C 0.5903(3) 0.3508(3) 0.5922(2) 0.0403(10) Uani 1 1 d . . . . .
H78 H 0.566760 0.304166 0.625285 0.048 Uiso 1 1 calc R . . . .
C79 C 0.6134(3) 0.4299(3) 0.6135(2) 0.0356(10) Uani 1 1 d . . . . .
H79 H 0.602848 0.439416 0.661083 0.043 Uiso 1 1 calc R . . . .
C80 C 0.3818(9) 0.7357(13) 0.6651(17) 0.051(5) Uani 0.47(4) 1 d D U P A 1
H80A H 0.428320 0.676382 0.641233 0.077 Uiso 0.47(4) 1 calc GR . P A 1
H80B H 0.325122 0.781449 0.635262 0.077 Uiso 0.47(4) 1 calc GR . P A 1
H80C H 0.350192 0.709192 0.708231 0.077 Uiso 0.47(4) 1 calc GR . P A 1
C9 C 0.6232(8) 1.1020(7) 0.8384(4) 0.037(2) Uani 0.582(15) 1 d D U P B 1
H9 H 0.701883 1.070696 0.842449 0.045 Uiso 0.582(15) 1 calc R . P B 1
C10 C 0.5654(10) 1.0632(7) 0.9027(5) 0.034(3) Uani 0.582(15) 1 d D U P B 1
H10A H 0.607274 1.047972 0.943712 0.041 Uiso 0.582(15) 1 calc R . P B 1
H10B H 0.494776 1.117234 0.911902 0.041 Uiso 0.582(15) 1 calc R . P B 1
C11 C 0.5849(11) 1.2221(8) 0.8327(7) 0.056(3) Uani 0.582(15) 1 d D . P B 1
H11A H 0.622263 1.248920 0.792627 0.083 Uiso 0.582(15) 1 calc GR . P B 1
H11B H 0.599921 1.242420 0.874913 0.083 Uiso 0.582(15) 1 calc GR . P B 1
H11C H 0.508207 1.251758 0.827065 0.083 Uiso 0.582(15) 1 calc GR . P B 1
C9A C 0.5788(11) 1.1319(8) 0.8356(5) 0.027(3) Uani 0.418(15) 1 d D U P B 2
H9A H 0.501370 1.175236 0.840798 0.033 Uiso 0.418(15) 1 calc R . P B 2
C10A C 0.6020(11) 1.0440(8) 0.8968(8) 0.028(3) Uani 0.418(15) 1 d D U P B 2
H10C H 0.679896 1.008586 0.899701 0.034 Uiso 0.418(15) 1 calc R . P B 2
H10D H 0.572288 1.074226 0.940529 0.034 Uiso 0.418(15) 1 calc R . P B 2
C11A C 0.6401(15) 1.2031(15) 0.8427(10) 0.056(5) Uani 0.418(15) 1 d D . P B 2
H11D H 0.716316 1.161414 0.843255 0.085 Uiso 0.418(15) 1 calc GR . P B 2
H11E H 0.615689 1.234363 0.885865 0.085 Uiso 0.418(15) 1 calc GR . P B 2
H11F H 0.627587 1.259004 0.803342 0.085 Uiso 0.418(15) 1 calc GR . P B 2
C80A C 0.3902(10) 0.7708(17) 0.6299(11) 0.049(5) Uani 0.53(4) 1 d D U P A 2
H80D H 0.375781 0.827837 0.591271 0.074 Uiso 0.53(4) 1 calc GR . P A 2
H80E H 0.323043 0.764227 0.650445 0.074 Uiso 0.53(4) 1 calc GR . P A 2
H80F H 0.436050 0.704663 0.612981 0.074 Uiso 0.53(4) 1 calc GR . P A 2

loop_
_atom_site_aniso_label
_atom_site_aniso_U_11
_atom_site_aniso_U_22
_atom_site_aniso_U_33
_atom_site_aniso_U_23
_atom_site_aniso_U_13
_atom_site_aniso_U_12
Dy1 0.01733(9) 0.01716(9) 0.02484(10) -0.00211(7) -0.00098(7) -0.00491(7)
Dy2 0.01634(9) 0.02206(9) 0.03413(11) -0.01163(7) -0.00134(7) -0.00515(7)
O1 0.0316(15) 0.0380(16) 0.0350(16) -0.0094(13) 0.0040(12) -0.0121(13)
O2 0.0168(12) 0.0251(13) 0.0283(14) -0.0023(11) 0.0008(10) -0.0076(11)
O3 0.0204(13) 0.0192(12) 0.0262(14) -0.0038(10) -0.0024(10) -0.0032(10)
O4 0.0367(16) 0.0226(13) 0.0386(16) -0.0077(12) 0.0019(12) -0.0152(12)
O5 0.0208(13) 0.0206(13) 0.0352(15) -0.0037(11) -0.0062(11) -0.0053(11)
O6 0.0201(13) 0.0253(13) 0.0333(15) 0.0057(11) -0.0026(11) -0.0081(11)
O7 0.0314(15) 0.0200(13) 0.0330(15) -0.0038(11) 0.0070(12) -0.0066(11)
O8 0.0259(14) 0.0223(13) 0.0350(15) -0.0041(11) 0.0047(11) -0.0082(11)
O9 0.0204(13) 0.0341(15) 0.0393(16) -0.0151(12) -0.0045(11) -0.0082(12)
O10 0.0230(14) 0.0280(14) 0.0459(17) -0.0034(12) -0.0091(12) -0.0078(12)
O11 0.0246(14) 0.0264(14) 0.0312(14) -0.0091(11) 0.0025(11) -0.0084(11)
O12 0.0204(13) 0.0282(14) 0.0401(16) -0.0170(12) -0.0021(11) -0.0045(11)
O13 0.0226(14) 0.0285(15) 0.0508(18) -0.0197(13) -0.0056(12) -0.0073(12)
N1 0.0304(18) 0.0306(18) 0.0331(19) -0.0012(14) -0.0028(14) -0.0160(15)
N2 0.0355(19) 0.0234(16) 0.0294(18) -0.0017(14) -0.0063(14) -0.0138(15)
C1 0.036(2) 0.046(3) 0.038(2) -0.015(2) -0.0036(19) -0.004(2)
C2 0.0226(19) 0.0243(19) 0.031(2) 0.0035(16) -0.0014(16) -0.0007(16)
C3 0.034(2) 0.037(2) 0.035(2) 0.0007(19) 0.0071(18) -0.007(2)
C4 0.041(3) 0.043(3) 0.041(3) 0.009(2) 0.012(2) -0.017(2)
C5 0.028(2) 0.036(2) 0.047(3) 0.006(2) 0.0011(19) -0.0137(19)
C6 0.0230(19) 0.026(2) 0.033(2) 0.0065(16) -0.0003(16) -0.0072(16)
C7 0.0159(17) 0.0189(18) 0.030(2) 0.0085(15) -0.0003(15) 0.0006(15)
C8 0.038(2) 0.044(3) 0.043(3) 0.003(2) -0.008(2) -0.025(2)
C12 0.043(3) 0.039(2) 0.036(2) -0.0005(19) -0.0161(19) -0.022(2)
C13 0.034(2) 0.026(2) 0.037(2) 0.0060(17) -0.0156(18) -0.0149(18)
C14 0.054(3) 0.043(3) 0.041(3) 0.010(2) -0.026(2) -0.024(2)
C15 0.054(3) 0.036(2) 0.046(3) 0.017(2) -0.019(2) -0.025(2)
C16 0.035(2) 0.022(2) 0.047(3) 0.0062(18) -0.0082(19) -0.0133(18)
C17 0.025(2) 0.0234(19) 0.038(2) -0.0018(17) -0.0037(17) -0.0081(16)
C18 0.0167(17) 0.0210(18) 0.034(2) 0.0016(15) -0.0012(15) -0.0089(15)
C19 0.073(3) 0.034(2) 0.063(3) -0.016(2) 0.012(3) -0.037(2)
C20 0.028(2) 0.029(2) 0.038(2) -0.0009(18) -0.0006(17) -0.0099(18)
C21 0.042(3) 0.037(2) 0.054(3) -0.004(2) 0.004(2) -0.023(2)
C22 0.035(2) 0.040(3) 0.069(3) -0.015(2) -0.005(2) -0.020(2)
C23 0.029(2) 0.039(2) 0.054(3) -0.009(2) -0.011(2) -0.011(2)
C24 0.026(2) 0.028(2) 0.039(2) -0.0053(17) -0.0031(17) -0.0093(17)
C25 0.0202(18) 0.0231(19) 0.031(2) -0.0048(15) -0.0002(15) -0.0079(15)
C26 0.0205(19) 0.0236(18) 0.028(2) -0.0057(15) 0.0050(15) -0.0086(16)
C27 0.0234(19) 0.0245(19) 0.032(2) 0.0008(16) -0.0063(16) -0.0078(16)
C28 0.027(2) 0.0263(19) 0.0186(18) 0.0040(15) -0.0017(15) -0.0111(16)
C29 0.031(2) 0.0259(19) 0.0202(19) 0.0040(15) -0.0002(15) -0.0143(17)
C30 0.035(2) 0.032(2) 0.031(2) -0.0032(17) -0.0044(17) -0.0097(18)
C31 0.046(3) 0.027(2) 0.042(3) 0.0018(18) 0.002(2) -0.012(2)
C32 0.065(3) 0.026(2) 0.040(3) -0.0017(19) 0.001(2) -0.016(2)
C33 0.061(3) 0.041(3) 0.045(3) -0.001(2) -0.009(2) -0.032(2)
C34 0.039(2) 0.034(2) 0.039(2) 0.0066(19) -0.0080(19) -0.021(2)
C35 0.033(2) 0.026(2) 0.029(2) -0.0032(16) -0.0079(17) -0.0037(17)
C36 0.039(2) 0.0213(19) 0.038(2) -0.0017(17) -0.0054(18) -0.0050(18)
C37 0.043(3) 0.022(2) 0.048(3) -0.0090(18) -0.002(2) -0.0019(19)
C38 0.047(3) 0.035(2) 0.045(3) -0.013(2) 0.016(2) -0.006(2)
C39 0.032(2) 0.028(2) 0.044(3) -0.0098(18) 0.0120(19) -0.0027(18)
C40 0.0234(19) 0.0197(18) 0.028(2) -0.0010(15) -0.0030(15) -0.0030(15)
C41 0.0178(18) 0.027(2) 0.030(2) -0.0032(16) -0.0044(15) -0.0022(16)
C42 0.027(2) 0.027(2) 0.028(2) -0.0035(16) 0.0052(16) -0.0072(17)
C43 0.0198(18) 0.0275(19) 0.0230(19) 0.0011(15) -0.0061(14) -0.0078(16)
C44 0.0239(19) 0.031(2) 0.026(2) -0.0001(16) -0.0038(15) -0.0142(17)
C45 0.031(2) 0.035(2) 0.055(3) 0.001(2) 0.000(2) -0.014(2)
C46 0.043(3) 0.029(2) 0.071(3) 0.011(2) -0.007(2) -0.019(2)
C47 0.072(4) 0.065(3) 0.036(3) 0.015(2) -0.004(2) -0.046(3)
C48 0.076(4) 0.059(3) 0.041(3) -0.007(2) 0.020(3) -0.041(3)
C49 0.054(3) 0.044(3) 0.040(3) -0.014(2) 0.018(2) -0.025(2)
C50 0.020(2) 0.060(3) 0.088(4) -0.045(3) 0.000(2) -0.010(2)
C51 0.039(3) 0.069(3) 0.104(4) -0.057(3) -0.005(3) -0.021(3)
C52 0.051(3) 0.096(4) 0.062(3) -0.037(3) -0.006(3) -0.044(3)
C53 0.052(3) 0.071(4) 0.066(4) 0.006(3) -0.034(3) -0.032(3)
C54 0.042(3) 0.052(3) 0.050(3) 0.016(2) -0.026(2) -0.027(2)
C55 0.0211(19) 0.046(2) 0.029(2) -0.0064(18) -0.0028(16) -0.0166(18)
C56 0.0220(19) 0.037(2) 0.026(2) -0.0098(17) 0.0010(15) -0.0101(17)
C57 0.021(2) 0.035(2) 0.044(2) -0.0069(18) -0.0083(17) -0.0078(17)
C58 0.0225(19) 0.033(2) 0.026(2) -0.0037(16) 0.0033(15) -0.0087(17)
C59 0.025(2) 0.031(2) 0.026(2) -0.0023(16) 0.0030(15) -0.0097(17)
C60 0.028(2) 0.039(2) 0.037(2) -0.0004(19) -0.0020(18) -0.0111(19)
C61 0.026(2) 0.043(3) 0.047(3) 0.005(2) 0.0028(19) -0.002(2)
C62 0.045(3) 0.030(2) 0.042(3) -0.0001(19) 0.011(2) -0.004(2)
C63 0.053(3) 0.041(3) 0.042(3) -0.012(2) -0.002(2) -0.014(2)
C64 0.036(2) 0.036(2) 0.039(2) -0.0021(19) -0.0052(19) -0.0102(19)
C65 0.039(2) 0.038(2) 0.037(2) -0.0056(19) 0.0030(19) -0.016(2)
C66 0.036(3) 0.046(3) 0.056(3) -0.001(2) -0.004(2) -0.020(2)
C67 0.027(2) 0.035(2) 0.054(3) 0.004(2) 0.012(2) -0.0073(19)
C68 0.038(2) 0.034(2) 0.040(3) -0.0018(19) 0.008(2) -0.007(2)
C69 0.036(2) 0.031(2) 0.034(2) -0.0013(17) -0.0008(18) -0.0101(19)
C70 0.0215(19) 0.0191(18) 0.035(2) -0.0013(15) -0.0032(16) -0.0040(15)
C71 0.0238(19) 0.0202(18) 0.029(2) 0.0006(15) -0.0063(15) -0.0036(15)
C72 0.028(2) 0.0255(19) 0.033(2) -0.0140(16) 0.0008(16) -0.0069(16)
C73 0.0181(18) 0.0231(19) 0.035(2) -0.0072(16) -0.0098(15) -0.0010(15)
C74 0.0222(19) 0.0200(18) 0.032(2) -0.0068(15) -0.0061(15) -0.0025(15)
C75 0.037(2) 0.033(2) 0.033(2) -0.0062(17) -0.0075(18) -0.0126(19)
C76 0.046(3) 0.042(2) 0.035(2) -0.0158(19) -0.0044(19) -0.017(2)
C77 0.036(2) 0.035(2) 0.054(3) -0.018(2) -0.006(2) -0.017(2)
C78 0.039(2) 0.035(2) 0.053(3) -0.011(2) 0.002(2) -0.018(2)
C79 0.034(2) 0.033(2) 0.040(2) -0.0134(18) 0.0047(18) -0.0108(19)
C80 0.030(6) 0.043(7) 0.083(12) -0.023(7) -0.023(7) -0.003(5)
C9 0.027(5) 0.032(5) 0.052(5) -0.022(4) -0.005(4) -0.004(4)
C10 0.044(6) 0.026(4) 0.040(5) -0.004(4) -0.010(4) -0.019(4)
C11 0.070(9) 0.060(7) 0.042(6) -0.015(5) 0.002(6) -0.027(7)
C9A 0.031(6) 0.012(5) 0.041(5) -0.004(4) -0.007(5) -0.009(5)
C10A 0.039(7) 0.016(5) 0.030(6) -0.004(4) -0.002(5) -0.010(5)
C11A 0.076(13) 0.048(9) 0.056(9) -0.005(7) -0.014(10) -0.032(10)
C80A 0.038(5) 0.060(8) 0.050(8) -0.036(6) -0.022(6) 0.001(5)

loop_
_atom_type_symbol
_atom_type_description
_atom_type_scat_dispersion_real
_atom_type_scat_dispersion_imag
_atom_type_scat_source
C C 0.0033 0.0016 'International Tables Vol C Tables 4.2.6.8 and 6.1.1.4'
H H 0.0000 0.0000 'International Tables Vol C Tables 4.2.6.8 and 6.1.1.4'
Dy Dy -0.1892 4.4098 'International Tables Vol C Tables 4.2.6.8 and 6.1.1.4'
N N 0.0061 0.0033 'International Tables Vol C Tables 4.2.6.8 and 6.1.1.4'
O O 0.0106 0.0060 'International Tables Vol C Tables 4.2.6.8 and 6.1.1.4'

loop_
_geom_angle_atom_site_label_1
_geom_angle_atom_site_label_2
_geom_angle_atom_site_label_3
_geom_angle
O2 Dy1 Dy2 35.11(6)
O2 Dy1 O5 82.65(8)
O2 Dy1 O6 83.45(9)
O2 Dy1 O7 153.39(9)
O2 Dy1 O8 134.25(8)
O2 Dy1 N1 73.44(10)
O2 Dy1 N2 108.11(9)
O3 Dy1 Dy2 33.74(6)
O3 Dy1 O2 67.64(9)
O3 Dy1 O5 92.03(9)
O3 Dy1 O6 148.90(9)
O3 Dy1 O7 137.99(8)
O3 Dy1 O8 72.76(9)
O3 Dy1 N1 106.31(10)
O3 Dy1 N2 72.85(9)
O5 Dy1 Dy2 80.13(6)
O5 Dy1 O6 72.42(9)
O5 Dy1 O8 76.67(9)
O5 Dy1 N1 140.86(9)
O5 Dy1 N2 155.36(9)
O6 Dy1 Dy2 115.47(7)
O6 Dy1 O8 126.44(9)
O6 Dy1 N1 74.41(10)
O6 Dy1 N2 129.72(9)
O7 Dy1 Dy2 171.47(6)
O7 Dy1 O5 100.23(9)
O7 Dy1 O6 72.49(9)
O7 Dy1 O8 71.35(9)
O7 Dy1 N1 88.96(10)
O7 Dy1 N2 80.18(10)
O8 Dy1 Dy2 100.59(6)
O8 Dy1 N1 141.41(10)
O8 Dy1 N2 80.23(10)
N1 Dy1 Dy2 96.11(7)
N2 Dy1 Dy2 95.91(7)
N2 Dy1 N1 63.53(10)
O2 Dy2 Dy1 34.16(6)
O2 Dy2 O4 122.14(8)
O2 Dy2 O13 78.58(9)
O3 Dy2 Dy1 32.96(6)
O3 Dy2 O2 65.94(8)
O3 Dy2 O4 60.73(8)
O3 Dy2 O13 78.37(9)
O4 Dy2 Dy1 88.60(6)
O9 Dy2 Dy1 81.11(6)
O9 Dy2 O2 80.05(9)
O9 Dy2 O3 74.11(9)
O9 Dy2 O4 104.57(9)
O9 Dy2 O13 150.24(8)
O10 Dy2 Dy1 135.77(7)
O10 Dy2 O2 151.88(9)
O10 Dy2 O3 104.48(9)
O10 Dy2 O4 66.15(9)
O10 Dy2 O9 71.85(9)
O10 Dy2 O13 126.97(9)
O11 Dy2 Dy1 125.20(7)
O11 Dy2 O2 92.58(9)
O11 Dy2 O3 145.55(9)
O11 Dy2 O4 145.09(8)
O11 Dy2 O9 75.88(9)
O11 Dy2 O10 81.56(9)
O11 Dy2 O13 125.43(9)
O12 Dy2 Dy1 141.16(6)
O12 Dy2 O2 131.55(9)
O12 Dy2 O3 138.95(9)
O12 Dy2 O4 82.75(9)
O12 Dy2 O9 137.71(8)
O12 Dy2 O10 73.71(9)
O12 Dy2 O11 75.48(9)
O12 Dy2 O13 71.83(9)
O13 Dy2 Dy1 69.58(6)
O13 Dy2 O4 70.56(9)
C2 O1 C1 117.1(3)
Dy1 O2 Dy2 110.73(10)
C7 O2 Dy1 129.6(2)
C7 O2 Dy2 118.7(2)
Dy1 O3 Dy2 113.30(10)
C18 O3 Dy1 130.1(2)
C18 O3 Dy2 116.1(2)
C17 O4 Dy2 106.6(2)
C17 O4 C19 116.9(3)
C19 O4 Dy2 124.0(2)
C26 O5 Dy1 131.3(2)
C28 O6 Dy1 126.8(2)
C41 O7 Dy1 138.2(2)
C43 O8 Dy1 137.9(2)
C56 O9 Dy2 135.9(2)
C58 O10 Dy2 136.6(2)
C71 O11 Dy2 134.8(3)
C73 O12 Dy2 133.6(2)
Dy2 O13 H13 116.3(15)
Dy2 O13 H13A 113.5(15)
C80 O13 Dy2 132.7(6)
C80 O13 H13 110.2(15)
C80A O13 Dy2 134.7(5)
C80A O13 H13A 108.9(16)
C8 N1 Dy1 128.4(3)
C8 N1 C9 112.1(5)
C8 N1 C9A 123.8(5)
C9 N1 Dy1 118.4(4)
C9A N1 Dy1 107.2(5)
C12 N2 Dy1 129.2(3)
C12 N2 C10 119.0(5)
C12 N2 C10A 112.9(5)
C10 N2 Dy1 111.1(5)
C10A N2 Dy1 117.4(5)
O1 C1 H1A 109.5
O1 C1 H1B 109.5
O1 C1 H1C 109.5
H1A C1 H1B 109.5
H1A C1 H1C 109.5
H1B C1 H1C 109.5
O1 C2 C7 113.3(3)
C3 C2 O1 125.6(4)
C3 C2 C7 121.1(4)
C2 C3 H3 120.0
C2 C3 C4 120.0(4)
C4 C3 H3 120.0
C3 C4 H4 120.0
C5 C4 C3 120.0(4)
C5 C4 H4 120.0
C4 C5 H5 119.5
C4 C5 C6 121.1(4)
C6 C5 H5 119.5
C5 C6 C8 116.2(4)
C7 C6 C5 119.4(4)
C7 C6 C8 124.3(4)
O2 C7 C2 118.3(4)
O2 C7 C6 123.2(3)
C6 C7 C2 118.4(3)
N1 C8 C6 126.8(4)
N1 C8 H8 116.6
C6 C8 H8 116.6
N2 C12 H12 117.3
N2 C12 C13 125.5(4)
C13 C12 H12 117.3
C14 C13 C12 117.3(4)
C14 C13 C18 119.3(4)
C18 C13 C12 123.3(3)
C13 C14 H14 119.3
C15 C14 C13 121.3(4)
C15 C14 H14 119.3
C14 C15 H15 119.9
C14 C15 C16 120.2(4)
C16 C15 H15 119.9
C15 C16 H16 120.4
C17 C16 C15 119.2(4)
C17 C16 H16 120.4
O4 C17 C16 125.7(4)
O4 C17 C18 112.8(3)
C16 C17 C18 121.5(4)
O3 C18 C13 124.3(3)
O3 C18 C17 117.2(3)
C13 C18 C17 118.4(3)
O4 C19 H19A 109.5
O4 C19 H19B 109.5
O4 C19 H19C 109.5
H19A C19 H19B 109.5
H19A C19 H19C 109.5
H19B C19 H19C 109.5
C21 C20 H20 119.9
C25 C20 H20 119.9
C25 C20 C21 120.2(4)
C20 C21 H21 119.8
C22 C21 C20 120.5(4)
C22 C21 H21 119.8
C21 C22 H22 120.1
C21 C22 C23 119.9(4)
C23 C22 H22 120.1
C22 C23 H23 120.1
C24 C23 C22 119.8(4)
C24 C23 H23 120.1
C23 C24 H24 119.5
C23 C24 C25 120.9(4)
C25 C24 H24 119.5
C20 C25 C24 118.6(4)
C20 C25 C26 119.0(3)
C24 C25 C26 122.3(3)
O5 C26 C25 116.2(3)
O5 C26 C27 124.9(3)
C27 C26 C25 118.7(3)
C26 C27 H27 118.0
C26 C27 C28 124.1(3)
C28 C27 H27 118.0
O6 C28 C27 123.6(3)
O6 C28 C29 116.5(3)
C27 C28 C29 119.9(3)
C30 C29 C28 123.3(4)
C34 C29 C28 118.6(3)
C34 C29 C30 117.9(4)
C29 C30 H30 119.3
C31 C30 C29 121.3(4)
C31 C30 H30 119.3
C30 C31 H31 120.1
C32 C31 C30 119.8(4)
C32 C31 H31 120.1
C31 C32 H32 119.8
C31 C32 C33 120.4(4)
C33 C32 H32 119.8
C32 C33 H33 119.7
C32 C33 C34 120.6(4)
C34 C33 H33 119.7
C29 C34 C33 120.1(4)
C29 C34 H34 120.0
C33 C34 H34 120.0
C36 C35 H35 119.3
C40 C35 H35 119.3
C40 C35 C36 121.5(4)
C35 C36 H36 120.1
C37 C36 C35 119.8(4)
C37 C36 H36 120.1
C36 C37 H37 119.9
C38 C37 C36 120.2(4)
C38 C37 H37 119.9
C37 C38 H38 120.0
C37 C38 C39 119.9(4)
C39 C38 H38 120.0
C38 C39 H39 119.5
C38 C39 C40 120.9(4)
C40 C39 H39 119.5
C35 C40 C39 117.6(3)
C35 C40 C41 119.1(3)
C39 C40 C41 123.3(3)
O7 C41 C40 115.6(3)
O7 C41 C42 123.5(3)
C42 C41 C40 120.9(3)
C41 C42 H42 117.7
C41 C42 C43 124.6(3)
C43 C42 H42 117.7
O8 C43 C42 123.9(3)
O8 C43 C44 116.8(3)
C42 C43 C44 119.2(3)
C45 C44 C43 118.6(3)
C45 C44 C49 118.1(4)
C49 C44 C43 123.3(4)
C44 C45 H45 119.3
C44 C45 C46 121.3(4)
C46 C45 H45 119.3
C45 C46 H46 120.2
C47 C46 C45 119.6(4)
C47 C46 H46 120.2
C46 C47 H47 120.2
C48 C47 C46 119.6(4)
C48 C47 H47 120.2
C47 C48 H48 119.7
C47 C48 C49 120.5(5)
C49 C48 H48 119.7
C44 C49 H49 119.6
C48 C49 C44 120.8(4)
C48 C49 H49 119.6
C51 C50 H50 119.5
C51 C50 C55 121.0(4)
C55 C50 H50 119.5
C50 C51 H51 119.6
C52 C51 C50 120.9(5)
C52 C51 H51 119.6
C51 C52 H52 120.3
C51 C52 C53 119.4(5)
C53 C52 H52 120.3
C52 C53 H53 120.0
C52 C53 C54 119.9(5)
C54 C53 H53 120.0
C53 C54 H54 119.5
C53 C54 C55 121.1(5)
C55 C54 H54 119.5
C50 C55 C54 117.7(4)
C50 C55 C56 119.3(3)
C54 C55 C56 123.0(4)
O9 C56 C55 115.5(3)
O9 C56 C57 124.7(4)
C57 C56 C55 119.8(3)
C56 C57 H57 118.3
C56 C57 C58 123.4(3)
C58 C57 H57 118.3
O10 C58 C57 123.2(3)
O10 C58 C59 116.4(3)
C57 C58 C59 120.4(3)
C60 C59 C58 124.6(4)
C64 C59 C58 117.8(3)
C64 C59 C60 117.6(4)
C59 C60 H60 119.6
C61 C60 C59 120.8(4)
C61 C60 H60 119.6
C60 C61 H61 119.7
C62 C61 C60 120.6(4)
C62 C61 H61 119.7
C61 C62 H62 120.4
C63 C62 C61 119.3(4)
C63 C62 H62 120.4
C62 C63 H63 119.7
C62 C63 C64 120.5(4)
C64 C63 H63 119.7
C59 C64 H64 119.4
C63 C64 C59 121.2(4)
C63 C64 H64 119.4
C66 C65 H65 119.6
C70 C65 H65 119.6
C70 C65 C66 120.8(4)
C65 C66 H66 120.2
C67 C66 C65 119.7(4)
C67 C66 H66 120.2
C66 C67 H67 119.9
C66 C67 C68 120.1(4)
C68 C67 H67 119.9
C67 C68 H68 119.9
C67 C68 C69 120.1(4)
C69 C68 H68 119.9
C68 C69 H69 119.8
C68 C69 C70 120.3(4)
C70 C69 H69 119.8
C65 C70 C69 118.9(4)
C65 C70 C71 118.6(3)
C69 C70 C71 122.5(4)
O11 C71 C70 116.3(3)
O11 C71 C72 124.8(4)
C72 C71 C70 119.0(3)
C71 C72 H72 117.5
C73 C72 C71 124.9(3)
C73 C72 H72 117.5
O12 C73 C72 125.7(3)
O12 C73 C74 116.1(3)
C72 C73 C74 118.2(3)
C75 C74 C73 121.4(4)
C75 C74 C79 118.9(4)
C79 C74 C73 119.7(3)
C74 C75 H75 120.0
C76 C75 C74 120.0(4)
C76 C75 H75 120.0
C75 C76 H76 119.7
C77 C76 C75 120.7(4)
C77 C76 H76 119.7
C76 C77 H77 120.1
C76 C77 C78 119.8(4)
C78 C77 H77 120.1
C77 C78 H78 120.0
C79 C78 C77 119.9(4)
C79 C78 H78 120.0
C74 C79 H79 119.7
C78 C79 C74 120.7(4)
C78 C79 H79 119.7
O13 C80 H80A 109.5
O13 C80 H80B 109.5
O13 C80 H80C 109.5
H80A C80 H80B 109.5
H80A C80 H80C 109.5
H80B C80 H80C 109.5
N1 C9 H9 110.4
N1 C9 C10 111.2(7)
N1 C9 C11 106.7(9)
C10 C9 H9 110.4
C10 C9 C11 107.8(10)
C11 C9 H9 110.4
N2 C10 C9 106.6(7)
N2 C10 H10A 110.4
N2 C10 H10B 110.4
C9 C10 H10A 110.4
C9 C10 H10B 110.4
H10A C10 H10B 108.6
C9 C11 H11A 109.5
C9 C11 H11B 109.5
C9 C11 H11C 109.5
H11A C11 H11B 109.5
H11A C11 H11C 109.5
H11B C11 H11C 109.5
N1 C9A H9A 106.9
N1 C9A C10A 104.5(9)
N1 C9A C11A 122.5(11)
C10A C9A H9A 106.9
C11A C9A H9A 106.9
C11A C9A C10A 108.2(12)
N2 C10A C9A 109.9(8)
N2 C10A H10C 109.7
N2 C10A H10D 109.7
C9A C10A H10C 109.7
C9A C10A H10D 109.7
H10C C10A H10D 108.2
C9A C11A H11D 109.5
C9A C11A H11E 109.5
C9A C11A H11F 109.5
H11D C11A H11E 109.5
H11D C11A H11F 109.5
H11E C11A H11F 109.5
O13 C80A H80D 109.5
O13 C80A H80E 109.5
O13 C80A H80F 109.5
H80D C80A H80E 109.5
H80D C80A H80F 109.5
H80E C80A H80F 109.5

loop_
_geom_bond_atom_site_label_1
_geom_bond_atom_site_label_2
_geom_bond_distance
Dy1 O2 2.334(2)
Dy1 O3 2.302(2)
Dy1 O5 2.338(2)
Dy1 O6 2.352(2)
Dy1 O7 2.334(3)
Dy1 O8 2.355(3)
Dy1 N1 2.494(3)
Dy1 N2 2.487(3)
Dy2 O2 2.391(2)
Dy2 O3 2.351(2)
Dy2 O4 2.690(3)
Dy2 O9 2.327(3)
Dy2 O10 2.309(3)
Dy2 O11 2.296(3)
Dy2 O12 2.294(2)
Dy2 O13 2.435(2)
O1 C1 1.434(4)
O1 C2 1.368(5)
O2 C7 1.332(4)
O3 C18 1.335(4)
O4 C17 1.375(4)
O4 C19 1.426(4)
O5 C26 1.287(4)
O6 C28 1.262(4)
O7 C41 1.281(4)
O8 C43 1.257(4)
O9 C56 1.264(4)
O10 C58 1.261(4)
O11 C71 1.257(4)
O12 C73 1.273(4)
O13 H13 0.872(9)
O13 H13A 0.875(10)
O13 C80 1.413(8)
O13 C80A 1.410(7)
N1 C8 1.283(5)
N1 C9 1.500(7)
N1 C9A 1.491(8)
N2 C12 1.281(5)
N2 C10 1.497(7)
N2 C10A 1.506(9)
C1 H1A 0.9800
C1 H1B 0.9800
C1 H1C 0.9800
C2 C3 1.367(5)
C2 C7 1.420(5)
C3 H3 0.9500
C3 C4 1.397(6)
C4 H4 0.9500
C4 C5 1.360(6)
C5 H5 0.9500
C5 C6 1.415(5)
C6 C7 1.391(5)
C6 C8 1.451(6)
C8 H8 0.9500
C12 H12 0.9500
C12 C13 1.455(5)
C13 C14 1.394(5)
C13 C18 1.400(5)
C14 H14 0.9500
C14 C15 1.382(6)
C15 H15 0.9500
C15 C16 1.391(6)
C16 H16 0.9500
C16 C17 1.377(5)
C17 C18 1.419(5)
C19 H19A 0.9800
C19 H19B 0.9800
C19 H19C 0.9800
C20 H20 0.9500
C20 C21 1.387(6)
C20 C25 1.385(5)
C21 H21 0.9500
C21 C22 1.371(6)
C22 H22 0.9500
C22 C23 1.382(6)
C23 H23 0.9500
C23 C24 1.378(5)
C24 H24 0.9500
C24 C25 1.391(5)
C25 C26 1.496(5)
C26 C27 1.384(5)
C27 H27 0.9500
C27 C28 1.408(5)
C28 C29 1.499(5)
C29 C30 1.400(5)
C29 C34 1.395(5)
C30 H30 0.9500
C30 C31 1.389(5)
C31 H31 0.9500
C31 C32 1.368(6)
C32 H32 0.9500
C32 C33 1.371(6)
C33 H33 0.9500
C33 C34 1.399(5)
C34 H34 0.9500
C35 H35 0.9500
C35 C36 1.383(5)
C35 C40 1.379(5)
C36 H36 0.9500
C36 C37 1.376(5)
C37 H37 0.9500
C37 C38 1.365(6)
C38 H38 0.9500
C38 C39 1.388(5)
C39 H39 0.9500
C39 C40 1.399(5)
C40 C41 1.500(5)
C41 C42 1.391(5)
C42 H42 0.9500
C42 C43 1.395(5)
C43 C44 1.503(5)
C44 C45 1.375(5)
C44 C49 1.391(5)
C45 H45 0.9500
C45 C46 1.389(6)
C46 H46 0.9500
C46 C47 1.381(6)
C47 H47 0.9500
C47 C48 1.372(6)
C48 H48 0.9500
C48 C49 1.377(6)
C49 H49 0.9500
C50 H50 0.9500
C50 C51 1.374(6)
C50 C55 1.377(6)
C51 H51 0.9500
C51 C52 1.369(6)
C52 H52 0.9500
C52 C53 1.370(7)
C53 H53 0.9500
C53 C54 1.383(6)
C54 H54 0.9500
C54 C55 1.393(5)
C55 C56 1.504(5)
C56 C57 1.398(5)
C57 H57 0.9500
C57 C58 1.405(5)
C58 C59 1.489(5)
C59 C60 1.397(5)
C59 C64 1.392(5)
C60 H60 0.9500
C60 C61 1.386(5)
C61 H61 0.9500
C61 C62 1.380(6)
C62 H62 0.9500
C62 C63 1.371(6)
C63 H63 0.9500
C63 C64 1.388(5)
C64 H64 0.9500
C65 H65 0.9500
C65 C66 1.401(6)
C65 C70 1.381(5)
C66 H66 0.9500
C66 C67 1.376(6)
C67 H67 0.9500
C67 C68 1.383(6)
C68 H68 0.9500
C68 C69 1.392(5)
C69 H69 0.9500
C69 C70 1.393(5)
C70 C71 1.503(5)
C71 C72 1.402(5)
C72 H72 0.9500
C72 C73 1.384(5)
C73 C74 1.503(5)
C74 C75 1.381(5)
C74 C79 1.389(5)
C75 H75 0.9500
C75 C76 1.380(5)
C76 H76 0.9500
C76 C77 1.368(6)
C77 H77 0.9500
C77 C78 1.377(6)
C78 H78 0.9500
C78 C79 1.375(5)
C79 H79 0.9500
C80 H80A 0.9800
C80 H80B 0.9800
C80 H80C 0.9800
C9 H9 1.0000
C9 C10 1.530(8)
C9 C11 1.532(8)
C10 H10A 0.9900
C10 H10B 0.9900
C11 H11A 0.9800
C11 H11B 0.9800
C11 H11C 0.9800
C9A H9A 1.0000
C9A C10A 1.532(9)
C9A C11A 1.530(9)
C10A H10C 0.9900
C10A H10D 0.9900
C11A H11D 0.9800
C11A H11E 0.9800
C11A H11F 0.9800
C80A H80D 0.9800
C80A H80E 0.9800
C80A H80F 0.9800

loop_
_geom_torsion_atom_site_label_1
_geom_torsion_atom_site_label_2
_geom_torsion_atom_site_label_3
_geom_torsion_atom_site_label_4
_geom_torsion
Dy1 O2 C7 C2 -140.8(3)
Dy1 O2 C7 C6 42.4(4)
Dy1 O3 C18 C13 -37.5(5)
Dy1 O3 C18 C17 145.5(3)
Dy1 O5 C26 C25 -159.3(2)
Dy1 O5 C26 C27 17.0(5)
Dy1 O6 C28 C27 -44.7(5)
Dy1 O6 C28 C29 134.4(3)
Dy1 O7 C41 C40 176.1(2)
Dy1 O7 C41 C42 -3.3(6)
Dy1 O8 C43 C42 6.7(6)
Dy1 O8 C43 C44 -170.9(2)
Dy1 N1 C8 C6 1.4(6)
Dy1 N1 C9 C10 6.6(11)
Dy1 N1 C9 C11 -110.6(8)
Dy1 N1 C9A C10A 66.6(11)
Dy1 N1 C9A C11A -170.2(14)
Dy1 N2 C12 C13 4.9(6)
Dy1 N2 C10 C9 -58.9(10)
Dy1 N2 C10A C9A -1.2(15)
Dy2 O2 C7 C2 51.5(4)
Dy2 O2 C7 C6 -125.3(3)
Dy2 O3 C18 C13 134.4(3)
Dy2 O3 C18 C17 -42.6(4)
Dy2 O4 C17 C16 -145.0(3)
Dy2 O4 C17 C18 34.6(3)
Dy2 O9 C56 C55 172.2(2)
Dy2 O9 C56 C57 -8.7(6)
Dy2 O10 C58 C57 22.1(6)
Dy2 O10 C58 C59 -158.5(3)
Dy2 O11 C71 C70 -176.9(2)
Dy2 O11 C71 C72 3.6(6)
Dy2 O12 C73 C72 -9.3(6)
Dy2 O12 C73 C74 169.7(2)
O1 C2 C3 C4 -178.7(3)
O1 C2 C7 O2 4.1(4)
O1 C2 C7 C6 -179.0(3)
O4 C17 C18 O3 -0.7(5)
O4 C17 C18 C13 -177.9(3)
O5 C26 C27 C28 4.0(6)
O6 C28 C29 C30 -170.1(3)
O6 C28 C29 C34 4.5(5)
O7 C41 C42 C43 -1.6(6)
O8 C43 C44 C45 13.9(5)
O8 C43 C44 C49 -166.6(4)
O9 C56 C57 C58 -4.8(6)
O10 C58 C59 C60 -166.7(4)
O10 C58 C59 C64 14.2(5)
O11 C71 C72 C73 1.6(6)
O12 C73 C74 C75 140.0(4)
O12 C73 C74 C79 -40.2(5)
N1 C9 C10 N2 32.6(13)
N1 C9A C10A N2 -41.6(15)
N2 C12 C13 C14 -166.5(4)
N2 C12 C13 C18 18.5(7)
C1 O1 C2 C3 0.9(5)
C1 O1 C2 C7 -178.1(3)
C2 C3 C4 C5 -0.9(6)
C3 C2 C7 O2 -175.0(3)
C3 C2 C7 C6 2.0(5)
C3 C4 C5 C6 -0.6(6)
C4 C5 C6 C7 2.8(6)
C4 C5 C6 C8 -179.4(4)
C5 C6 C7 O2 173.4(3)
C5 C6 C7 C2 -3.4(5)
C5 C6 C8 N1 165.0(4)
C7 C2 C3 C4 0.2(6)
C7 C6 C8 N1 -17.4(6)
C8 N1 C9 C10 -162.5(8)
C8 N1 C9 C11 80.3(10)
C8 N1 C9A C10A -121.7(8)
C8 N1 C9A C11A 1.5(19)
C8 C6 C7 O2 -4.2(6)
C8 C6 C7 C2 179.0(3)
C12 N2 C10 C9 129.7(8)
C12 N2 C10A C9A 170.9(10)
C12 C13 C14 C15 -176.0(4)
C12 C13 C18 O3 -3.2(6)
C12 C13 C18 C17 173.7(4)
C13 C14 C15 C16 2.3(7)
C14 C13 C18 O3 -178.2(4)
C14 C13 C18 C17 -1.2(6)
C14 C15 C16 C17 -1.8(7)
C15 C16 C17 O4 179.3(4)
C15 C16 C17 C18 -0.2(6)
C16 C17 C18 O3 178.9(3)
C16 C17 C18 C13 1.7(6)
C18 C13 C14 C15 -0.8(7)
C19 O4 C17 C16 -1.2(6)
C19 O4 C17 C18 178.3(3)
C20 C21 C22 C23 0.8(7)
C20 C25 C26 O5 28.6(5)
C20 C25 C26 C27 -147.9(4)
C21 C20 C25 C24 -1.6(6)
C21 C20 C25 C26 176.2(3)
C21 C22 C23 C24 -1.1(7)
C22 C23 C24 C25 0.0(6)
C23 C24 C25 C20 1.3(6)
C23 C24 C25 C26 -176.4(3)
C24 C25 C26 O5 -153.8(3)
C24 C25 C26 C27 29.8(5)
C25 C20 C21 C22 0.6(6)
C25 C26 C27 C28 -179.9(3)
C26 C27 C28 O6 10.9(6)
C26 C27 C28 C29 -168.1(3)
C27 C28 C29 C30 9.0(5)
C27 C28 C29 C34 -176.4(4)
C28 C29 C30 C31 175.4(4)
C28 C29 C34 C33 -175.1(4)
C29 C30 C31 C32 -1.0(6)
C30 C29 C34 C33 -0.2(6)
C30 C31 C32 C33 0.7(7)
C31 C32 C33 C34 -0.2(7)
C32 C33 C34 C29 -0.1(6)
C34 C29 C30 C31 0.7(6)
C35 C36 C37 C38 -0.8(7)
C35 C40 C41 O7 10.8(5)
C35 C40 C41 C42 -169.7(4)
C36 C35 C40 C39 -0.2(6)
C36 C35 C40 C41 -177.6(4)
C36 C37 C38 C39 -0.4(7)
C37 C38 C39 C40 1.4(7)
C38 C39 C40 C35 -1.0(6)
C38 C39 C40 C41 176.3(4)
C39 C40 C41 O7 -166.4(4)
C39 C40 C41 C42 13.0(6)
C40 C35 C36 C37 1.1(6)
C40 C41 C42 C43 179.0(3)
C41 C42 C43 O8 0.0(6)
C41 C42 C43 C44 177.6(3)
C42 C43 C44 C45 -163.8(4)
C42 C43 C44 C49 15.7(6)
C43 C44 C45 C46 178.1(4)
C43 C44 C49 C48 -178.5(4)
C44 C45 C46 C47 0.2(7)
C45 C44 C49 C48 1.1(7)
C45 C46 C47 C48 1.6(8)
C46 C47 C48 C49 -2.0(8)
C47 C48 C49 C44 0.7(8)
C49 C44 C45 C46 -1.5(6)
C50 C51 C52 C53 -0.2(9)
C50 C55 C56 O9 4.6(6)
C50 C55 C56 C57 -174.5(4)
C51 C50 C55 C54 -0.2(7)
C51 C50 C55 C56 178.4(4)
C51 C52 C53 C54 0.1(8)
C52 C53 C54 C55 -0.1(8)
C53 C54 C55 C50 0.1(7)
C53 C54 C55 C56 -178.3(4)
C54 C55 C56 O9 -177.0(4)
C54 C55 C56 C57 3.9(6)
C55 C50 C51 C52 0.2(9)
C55 C56 C57 C58 174.2(4)
C56 C57 C58 O10 -1.3(6)
C56 C57 C58 C59 179.3(3)
C57 C58 C59 C60 12.7(6)
C57 C58 C59 C64 -166.4(4)
C58 C59 C60 C61 -178.5(4)
C58 C59 C64 C63 178.7(4)
C59 C60 C61 C62 -0.4(6)
C60 C59 C64 C63 -0.4(6)
C60 C61 C62 C63 0.0(7)
C61 C62 C63 C64 0.1(7)
C62 C63 C64 C59 0.1(7)
C64 C59 C60 C61 0.6(6)
C65 C66 C67 C68 -0.5(6)
C65 C70 C71 O11 14.8(5)
C65 C70 C71 C72 -165.6(3)
C66 C65 C70 C69 -1.5(6)
C66 C65 C70 C71 178.6(3)
C66 C67 C68 C69 -1.0(6)
C67 C68 C69 C70 1.2(6)
C68 C69 C70 C65 0.0(6)
C68 C69 C70 C71 179.9(3)
C69 C70 C71 O11 -165.1(3)
C69 C70 C71 C72 14.4(5)
C70 C65 C66 C67 1.7(6)
C70 C71 C72 C73 -177.9(3)
C71 C72 C73 O12 1.3(6)
C71 C72 C73 C74 -177.7(3)
C72 C73 C74 C75 -40.9(5)
C72 C73 C74 C79 138.9(4)
C73 C74 C75 C76 -179.7(3)
C73 C74 C79 C78 -177.9(3)
C74 C75 C76 C77 -2.3(6)
C75 C74 C79 C78 2.0(6)
C75 C76 C77 C78 1.7(6)
C76 C77 C78 C79 0.7(6)
C77 C78 C79 C74 -2.6(6)
C79 C74 C75 C76 0.5(6)
C9 N1 C8 C6 169.1(5)
C10 N2 C12 C13 174.6(6)
C11 C9 C10 N2 149.1(7)
C9A N1 C8 C6 -168.5(7)
C10A N2 C12 C13 -166.1(8)
C11A C9A C10A N2 -173.6(11)
